data_2230886
loop_
_publ_author_name
'Jasinski, Jerry P.'
'Golen, James A.'
'Sekar, S.'
'Yathirajan, H. S.'
'Naik, Nagaraja'

_publ_section_title
;
 7-Methoxy-3,4-dihydronaphthalen-1(2<i>H</i>)-one
;
_journal_coeditor_code TK2750
_journal_issue 7
_journal_name_full 'Acta Crystallographica Section E'
_journal_page_first o1646
_journal_paper_doi 10.1107/S1600536811020174
_journal_volume 67
_journal_year 2011
_chemical_formula_iupac 'C11 H12 O2'
_chemical_formula_moiety 'C11 H12 O2'
_chemical_formula_sum 'C11 H12 O2'
_chemical_formula_weight 176.21
_chemical_name_systematic
;
7-Methoxy-3,4-dihydronaphthalen-1(2<i>H</i>)-one
;
_space_group_IT_number 14
_symmetry_cell_setting monoclinic
_symmetry_space_group_name_Hall '-P 2ybc'
_symmetry_space_group_name_H-M 'P 1 21/c 1'
_atom_sites_solution_hydrogens geom
_atom_sites_solution_primary direct
_atom_sites_solution_secondary difmap
_cell_angle_alpha 90.00
_cell_angle_beta 90.976(4)
_cell_angle_gamma 90.00
_cell_formula_units_Z 4
_cell_length_a 7.4303(4)
_cell_length_b 7.4614(4)
_cell_length_c 16.4393(8)
_cell_measurement_reflns_used 4312
_cell_measurement_temperature 170(2)
_cell_measurement_theta_max 32.25
_cell_measurement_theta_min 3.66
_cell_volume 911.27(8)
_computing_cell_refinement '<i>CrysAlis PRO</i> (Oxford Diffraction, 2010)'
_computing_data_collection '<i>CrysAlis PRO</i> (Oxford Diffraction, 2010)'
_computing_data_reduction '<i>CrysAlis RED</i> (Oxford Diffraction, 2010)'
_computing_molecular_graphics '<i>SHELXTL</i> (Sheldrick, 2008)'
_computing_publication_material '<i>SHELXTL</i> (Sheldrick, 2008)'
_computing_structure_refinement '<i>SHELXL97</i> (Sheldrick, 2008)'
_computing_structure_solution '<i>SHELXS97</i> (Sheldrick, 2008)'
_diffrn_ambient_temperature 170(2)
_diffrn_detector_area_resol_mean 16.1500
_diffrn_measured_fraction_theta_full 0.999
_diffrn_measured_fraction_theta_max 0.999
_diffrn_measurement_device_type 'Oxford Diffraction Xcalibur Eos Gemini'
_diffrn_measurement_method \w
_diffrn_radiation_monochromator graphite
_diffrn_radiation_source 'Enhance (Mo) X-ray Source'
_diffrn_radiation_type MoK\a
_diffrn_radiation_wavelength 0.71073
_diffrn_reflns_av_R_equivalents 0.0232
_diffrn_reflns_av_sigmaI/netI 0.0189
_diffrn_reflns_limit_h_max 10
_diffrn_reflns_limit_h_min -9
_diffrn_reflns_limit_k_max 10
_diffrn_reflns_limit_k_min -9
_diffrn_reflns_limit_l_max 22
_diffrn_reflns_limit_l_min -21
_diffrn_reflns_number 8750
_diffrn_reflns_theta_full 28.70
_diffrn_reflns_theta_max 28.70
_diffrn_reflns_theta_min 3.67
_exptl_absorpt_coefficient_mu 0.087
_exptl_absorpt_correction_T_max 0.9913
_exptl_absorpt_correction_T_min 0.9701
_exptl_absorpt_correction_type multi-scan
_exptl_absorpt_process_details
;
(CrysAlis RED; Oxford Diffraction, 2010)
;
_exptl_crystal_colour colorless
_exptl_crystal_density_diffrn 1.284
_exptl_crystal_density_method 'not measured'
_exptl_crystal_description block
_exptl_crystal_F_000 376
_exptl_crystal_size_max 0.35
_exptl_crystal_size_mid 0.25
_exptl_crystal_size_min 0.10
_refine_diff_density_max 0.263
_refine_diff_density_min -0.174
_refine_ls_extinction_coef 0.053(7)
_refine_ls_extinction_expression Fc^*^=kFc[1+0.001xFc^2^\l^3^/sin(2\q)]^-1/4^
_refine_ls_extinction_method '<i>SHELXL97</i> (Sheldrick, 2008)'
_refine_ls_goodness_of_fit_ref 1.044
_refine_ls_hydrogen_treatment constr
_refine_ls_matrix_type full
_refine_ls_number_parameters 120
_refine_ls_number_reflns 2345
_refine_ls_number_restraints 0
_refine_ls_restrained_S_all 1.044
_refine_ls_R_factor_all 0.0531
_refine_ls_R_factor_gt 0.0436
_refine_ls_shift/su_max 0.000
_refine_ls_shift/su_mean 0.000
_refine_ls_structure_factor_coef Fsqd
_refine_ls_weighting_details 'calc w=1/[\s^2^(Fo^2^)+(0.0642P)^2^+0.1602P] where P=(Fo^2^+2Fc^2^)/3'
_refine_ls_weighting_scheme calc
_refine_ls_wR_factor_gt 0.1181
_refine_ls_wR_factor_ref 0.1254
_reflns_number_gt 1959
_reflns_number_total 2345
_reflns_threshold_expression I>2sigma(I)
_cod_data_source_file tk2750.cif
_cod_data_source_block I
_cod_original_sg_symbol_H-M 'P 21/c'
_cod_database_code 2230886
_cod_database_fobs_code 2230886

loop_
_symmetry_equiv_pos_as_xyz
'x, y, z'
'-x, y+1/2, -z+1/2'
'-x, -y, -z'
'x, -y-1/2, z-1/2'

loop_
_atom_site_type_symbol
_atom_site_label
_atom_site_fract_x
_atom_site_fract_y
_atom_site_fract_z
_atom_site_U_iso_or_equiv
_atom_site_adp_type
_atom_site_calc_flag
_atom_site_refinement_flags
_atom_site_occupancy
_atom_site_symmetry_multiplicity
_atom_site_disorder_assembly
_atom_site_disorder_group
O O1 0.62487(12) 0.84217(13) 0.45326(5) 0.0466(3) Uani d . 1 1 . .
O O2 0.87018(12) 0.68273(16) 0.72482(6) 0.0553(3) Uani d . 1 1 . .
C C1 0.70272(16) 0.66013(17) 0.69096(7) 0.0380(3) Uani d . 1 1 . .
C C2 0.67929(14) 0.72639(15) 0.61301(6) 0.0335(3) Uani d . 1 1 . .
H H2A 0.7769 0.7829 0.5867 0.040 Uiso calc R 1 1 . .
C C3 0.51381(14) 0.71094(14) 0.57282(6) 0.0307(2) Uani d . 1 1 . .
C C4 0.49582(15) 0.78093(15) 0.48827(7) 0.0336(3) Uani d . 1 1 . .
C C5 0.31401(17) 0.77041(18) 0.44739(7) 0.0418(3) Uani d . 1 1 . .
H H5A 0.3094 0.6623 0.4125 0.050 Uiso calc R 1 1 . .
H H5B 0.2977 0.8763 0.4117 0.050 Uiso calc R 1 1 . .
C C6 0.15984(16) 0.76306(18) 0.50688(8) 0.0447(3) Uani d . 1 1 . .
H H6A 0.1523 0.8781 0.5366 0.054 Uiso calc R 1 1 . .
H H6B 0.0449 0.7447 0.4767 0.054 Uiso calc R 1 1 . .
C C7 0.18949(16) 0.61092(18) 0.56688(8) 0.0440(3) Uani d . 1 1 . .
H H7A 0.0917 0.6112 0.6070 0.053 Uiso calc R 1 1 . .
H H7B 0.1850 0.4952 0.5375 0.053 Uiso calc R 1 1 . .
C C8 0.36834(15) 0.62853(15) 0.61076(7) 0.0355(3) Uani d . 1 1 . .
C C9 0.39581(17) 0.56299(18) 0.68908(8) 0.0449(3) Uani d . 1 1 . .
H H9A 0.2986 0.5063 0.7157 0.054 Uiso calc R 1 1 . .
C C10 0.55946(18) 0.57744(19) 0.72955(7) 0.0457(3) Uani d . 1 1 . .
H H10A 0.5742 0.5315 0.7831 0.055 Uiso calc R 1 1 . .
C C11 0.9071(2) 0.6037(3) 0.80161(9) 0.0775(6) Uani d . 1 1 . .
H H11A 1.0326 0.6270 0.8176 0.116 Uiso calc R 1 1 . .
H H11B 0.8871 0.4741 0.7982 0.116 Uiso calc R 1 1 . .
H H11C 0.8271 0.6553 0.8422 0.116 Uiso calc R 1 1 . .

loop_
_atom_site_aniso_label
_atom_site_aniso_U_11
_atom_site_aniso_U_22
_atom_site_aniso_U_33
_atom_site_aniso_U_12
_atom_site_aniso_U_13
_atom_site_aniso_U_23
O1 0.0447(5) 0.0552(6) 0.0401(5) -0.0057(4) 0.0086(4) 0.0067(4)
O2 0.0402(5) 0.0863(8) 0.0392(5) 0.0017(5) -0.0064(4) 0.0004(5)
C1 0.0357(6) 0.0438(6) 0.0344(6) 0.0044(5) 0.0005(4) -0.0048(4)
C2 0.0312(5) 0.0358(6) 0.0338(5) -0.0018(4) 0.0044(4) -0.0026(4)
C3 0.0312(5) 0.0288(5) 0.0322(5) -0.0006(4) 0.0033(4) -0.0018(4)
C4 0.0368(5) 0.0300(5) 0.0341(5) 0.0001(4) 0.0032(4) -0.0031(4)
C5 0.0452(7) 0.0409(6) 0.0390(6) -0.0030(5) -0.0065(5) -0.0005(5)
C6 0.0332(6) 0.0463(7) 0.0542(7) -0.0003(5) -0.0063(5) -0.0041(5)
C7 0.0320(6) 0.0476(7) 0.0524(7) -0.0083(5) 0.0029(5) -0.0002(5)
C8 0.0326(6) 0.0342(6) 0.0399(6) -0.0025(4) 0.0052(4) -0.0010(4)
C9 0.0423(7) 0.0485(7) 0.0442(6) -0.0052(5) 0.0116(5) 0.0080(5)
C10 0.0506(7) 0.0534(8) 0.0332(6) 0.0034(6) 0.0060(5) 0.0074(5)
C11 0.0548(9) 0.1375(18) 0.0399(7) 0.0233(10) -0.0073(6) 0.0056(9)

loop_
_atom_type_symbol
_atom_type_description
_atom_type_scat_dispersion_real
_atom_type_scat_dispersion_imag
_atom_type_scat_source
C C 0.0033 0.0016 'International Tables Vol C Tables 4.2.6.8 and 6.1.1.4'
H H 0.0000 0.0000 'International Tables Vol C Tables 4.2.6.8 and 6.1.1.4'
O O 0.0106 0.0060 'International Tables Vol C Tables 4.2.6.8 and 6.1.1.4'

loop_
_geom_angle_atom_site_label_1
_geom_angle_atom_site_label_2
_geom_angle_atom_site_label_3
_geom_angle_site_symmetry_1
_geom_angle_site_symmetry_3
_geom_angle
_geom_angle_publ_flag
C1 O2 C11 . . 118.26(12) ?
O2 C1 C2 . . 115.69(10) ?
O2 C1 C10 . . 124.58(11) ?
C2 C1 C10 . . 119.73(11) ?
C1 C2 C3 . . 120.49(10) ?
C1 C2 H2A . . 119.8 ?
C3 C2 H2A . . 119.8 ?
C2 C3 C8 . . 120.53(10) ?
C2 C3 C4 . . 118.63(9) ?
C8 C3 C4 . . 120.83(10) ?
O1 C4 C3 . . 120.99(10) ?
O1 C4 C5 . . 121.25(10) ?
C3 C4 C5 . . 117.75(10) ?
C4 C5 C6 . . 113.35(10) ?
C4 C5 H5A . . 108.9 ?
C6 C5 H5A . . 108.9 ?
C4 C5 H5B . . 108.9 ?
C6 C5 H5B . . 108.9 ?
H5A C5 H5B . . 107.7 ?
C7 C6 C5 . . 110.04(10) ?
C7 C6 H6A . . 109.7 ?
C5 C6 H6A . . 109.7 ?
C7 C6 H6B . . 109.7 ?
C5 C6 H6B . . 109.7 ?
H6A C6 H6B . . 108.2 ?
C8 C7 C6 . . 111.28(10) ?
C8 C7 H7A . . 109.4 ?
C6 C7 H7A . . 109.4 ?
C8 C7 H7B . . 109.4 ?
C6 C7 H7B . . 109.4 ?
H7A C7 H7B . . 108.0 ?
C9 C8 C3 . . 117.73(11) ?
C9 C8 C7 . . 121.83(10) ?
C3 C8 C7 . . 120.43(10) ?
C10 C9 C8 . . 122.25(11) ?
C10 C9 H9A . . 118.9 ?
C8 C9 H9A . . 118.9 ?
C9 C10 C1 . . 119.27(11) ?
C9 C10 H10A . . 120.4 ?
C1 C10 H10A . . 120.4 ?
O2 C11 H11A . . 109.5 ?
O2 C11 H11B . . 109.5 ?
H11A C11 H11B . . 109.5 ?
O2 C11 H11C . . 109.5 ?
H11A C11 H11C . . 109.5 ?
H11B C11 H11C . . 109.5 ?

loop_
_geom_bond_atom_site_label_1
_geom_bond_atom_site_label_2
_geom_bond_site_symmetry_2
_geom_bond_distance
_geom_bond_publ_flag
O1 C4 . 1.2159(14) ?
O2 C1 . 1.3649(14) ?
O2 C11 . 1.4159(19) ?
C1 C2 . 1.3818(16) ?
C1 C10 . 1.3925(18) ?
C2 C3 . 1.3907(15) ?
C2 H2A . 0.9500 ?
C3 C8 . 1.3994(15) ?
C3 C4 . 1.4887(15) ?
C4 C5 . 1.5006(16) ?
C5 C6 . 1.5198(18) ?
C5 H5A . 0.9900 ?
C5 H5B . 0.9900 ?
C6 C7 . 1.5175(19) ?
C6 H6A . 0.9900 ?
C6 H6B . 0.9900 ?
C7 C8 . 1.5070(16) ?
C7 H7A . 0.9900 ?
C7 H7B . 0.9900 ?
C8 C9 . 1.3891(17) ?
C9 C10 . 1.3804(19) ?
C9 H9A . 0.9500 ?
C10 H10A . 0.9500 ?
C11 H11A . 0.9800 ?
C11 H11B . 0.9800 ?
C11 H11C . 0.9800 ?

loop_
_geom_hbond_atom_site_label_D
_geom_hbond_atom_site_label_H
_geom_hbond_atom_site_label_A
_geom_hbond_site_symmetry_A
_geom_hbond_distance_DH
_geom_hbond_distance_HA
_geom_hbond_distance_DA
_geom_hbond_angle_DHA
C11 H11C O1 4_576 0.98 2.38 3.3095(18) 157
C5 H5A Cg1 3_666 0.99 2.77 3.6730(14) 152

loop_
_geom_torsion_atom_site_label_1
_geom_torsion_atom_site_label_2
_geom_torsion_atom_site_label_3
_geom_torsion_atom_site_label_4
_geom_torsion_site_symmetry_1
_geom_torsion_site_symmetry_2
_geom_torsion_site_symmetry_3
_geom_torsion_site_symmetry_4
_geom_torsion
_geom_torsion_publ_flag
C11 O2 C1 C2 . . . . -174.47(13) ?
C11 O2 C1 C10 . . . . 5.8(2) ?
O2 C1 C2 C3 . . . . -179.84(10) ?
C10 C1 C2 C3 . . . . -0.07(18) ?
C1 C2 C3 C8 . . . . 0.18(17) ?
C1 C2 C3 C4 . . . . -178.76(10) ?
C2 C3 C4 O1 . . . . 3.71(16) ?
C8 C3 C4 O1 . . . . -175.24(11) ?
C2 C3 C4 C5 . . . . -177.30(10) ?
C8 C3 C4 C5 . . . . 3.75(15) ?
O1 C4 C5 C6 . . . . -156.85(12) ?
C3 C4 C5 C6 . . . . 24.16(15) ?
C4 C5 C6 C7 . . . . -53.97(14) ?
C5 C6 C7 C8 . . . . 56.14(14) ?
C2 C3 C8 C9 . . . . -0.25(17) ?
C4 C3 C8 C9 . . . . 178.68(10) ?
C2 C3 C8 C7 . . . . -179.62(10) ?
C4 C3 C8 C7 . . . . -0.69(16) ?
C6 C7 C8 C9 . . . . 150.91(12) ?
C6 C7 C8 C3 . . . . -29.74(16) ?
C3 C8 C9 C10 . . . . 0.20(19) ?
C7 C8 C9 C10 . . . . 179.56(12) ?
C8 C9 C10 C1 . . . . -0.1(2) ?
O2 C1 C10 C9 . . . . 179.77(12) ?
C2 C1 C10 C9 . . . . 0.02(19) ?

loop_
_cod_related_entry_id
_cod_related_entry_database
_cod_related_entry_code
1 ChemSpider 73331
